data_2010132
loop_
_publ_author_name
'Fahrenkampf, U.'
'Sch\"urmann, M.'
'Huber, F.'

_publ_section_title
;
 Benzyltriphenyllead and dibenzyldiphenyllead
;
_journal_issue 11
_journal_name_full 'Acta Crystallographica Section C'
_journal_page_first 1707
_journal_page_last 1710
_journal_paper_doi 10.1107/S0108270194005032
_journal_volume 50
_journal_year 1994
_chemical_formula_moiety 'C26 H24 Pb1'
_chemical_formula_sum 'C26 H24 Pb'
_chemical_formula_weight 543.64
_space_group_IT_number 14
_symmetry_cell_setting monoclinic
_symmetry_space_group_name_Hall '-P 2yn'
_symmetry_space_group_name_H-M 'P 1 21/n 1'
_atom_type_scat_source IntTabC
_cell_angle_alpha 90.
_cell_angle_beta 96.39(6)
_cell_angle_gamma 90.
_cell_formula_units_Z 4
_cell_length_a 13.452(12)
_cell_length_b 10.974(8)
_cell_length_c 14.487(10)
_cell_measurement_reflns_used 34
_cell_measurement_temperature 170.0(10)
_cell_measurement_theta_max 14.1
_cell_measurement_theta_min 7.6
_cell_volume 2125(3)
_diffrn_measurement_device 'Nicolet R3m/V'
_diffrn_measurement_method '\w/2\q scans; speed 3.0-15.0\% min^-1^ in \q'
_diffrn_radiation_type MoK\a
_diffrn_radiation_wavelength 0.71073
_diffrn_reflns_av_R_equivalents 0.0548
_diffrn_reflns_limit_h_max 0
_diffrn_reflns_limit_h_min -16
_diffrn_reflns_limit_k_max 13
_diffrn_reflns_limit_k_min -1
_diffrn_reflns_limit_l_max 17
_diffrn_reflns_limit_l_min -17
_diffrn_reflns_number 4357
_diffrn_reflns_theta_max 25.05
_diffrn_standards_decay_% <+-3.4
_diffrn_standards_interval_count 300
_diffrn_standards_number 6
_exptl_absorpt_coefficient_mu 7.945
_exptl_absorpt_correction_T_max 1.000
_exptl_absorpt_correction_T_min 0.340
_exptl_absorpt_correction_type empirical
_exptl_crystal_colour yellow
_exptl_crystal_density_diffrn 1.699
_exptl_crystal_description block
_exptl_crystal_size_max 0.44
_exptl_crystal_size_mid 0.40
_exptl_crystal_size_min 0.16
_refine_diff_density_max '2.459 (near Pb)'
_refine_diff_density_min -2.591
_refine_ls_extinction_method none
_refine_ls_goodness_of_fit_obs '1.05 (based on F^2^)'
_refine_ls_hydrogen_treatment refU
_refine_ls_number_parameters 246
_refine_ls_number_reflns 3746
_refine_ls_R_factor_obs 0.0399
_refine_ls_shift/esd_max 0.000
_refine_ls_structure_factor_coef Fsqd
_refine_ls_weighting_scheme
;w = 1/[\s^2^(F~o~)^2^ + (0.0628P)^2^ + 0.0P]
where P = (F~o~^2^ + 2F~c~^2^)/3
;
_refine_ls_wR_factor_obs 0.0962
_reflns_number_observed 2735
_reflns_number_total 3747
_reflns_observed_criterion I>2\s(I)
_cod_data_source_file ab1158.cif
_cod_data_source_block ab1158_structure_2_of_2
_cod_original_cell_volume 2125.(3)
_cod_original_sg_symbol_H-M 'P 21/n'
_cod_original_formula_sum 'C26 H24 Pb1'
_cod_database_code 2010132

loop_
_symmetry_equiv_pos_as_xyz
x,y,z
1/2+x,1/2-y,1/2+z
-x,-y,-z
1/2-x,1/2+y,1/2-z

loop_
_atom_site_label
_atom_site_fract_x
_atom_site_fract_y
_atom_site_fract_z
_atom_site_U_iso_or_equiv
Pb(1) .16673(2) .17496(3) .14113(2) .02284(12)
C(1) .0989(7) .2606(9) .0062(6) .032(2)
C(11) .1510(6) .3758(8) -.0157(6) .025(2)
C(12) .1307(7) .4867(8) .0249(7) .038(2)
C(13) .1785(9) .5913(10) .0050(10) .061(4)
C(14) .2491(11) .5883(14) -.0577(10) .073(5)
C(15) .2703(8) .4807(14) -.0999(7) .060(4)
C(16) .2216(7) .3738(11) -.0780(6) .041(3)
C(2) .1670(7) -.0294(8) .1209(6) .030(2)
C(21) .2018(6) -.0537(7) .0286(6) .024(2)
C(22) .1354(7) -.0618(8) -.0525(6) .033(2)
C(23) .1676(8) -.0798(9) -.1389(7) .039(2)
C(24) .2691(7) -.0900(9) -.1464(7) .037(2)
C(25) .3360(8) -.0822(10) -.0678(7) .042(3)
C(26) .3030(7) -.0638(8) .0187(7) .033(2)
C(31) .3265(6) .2232(9) .1778(6) .028(2)
C(32) .3690(6) .3315(8) .1476(6) .027(2)
C(33) .4693(7) .3573(9) .1750(6) .033(2)
C(34) .5278(7) .2795(10) .2339(7) .041(3)
C(35) .4867(7) .1757(10) .2637(7) .044(3)
C(36) .3863(7) .1463(9) .2357(6) .033(2)
C(41) .0761(6) .2287(8) .2526(6) .025(2)
C(42) .0909(7) .1776(9) .3409(6) .034(2)
C(43) .0301(8) .2043(10) .4083(7) .046(3)
C(44) -.0481(8) .2867(10) .3893(8) .050(3)
C(45) -.0643(8) .3384(11) .3030(8) .048(3)
C(46) -.0046(7) .3101(9) .2354(7) .035(2)
H(1A) .1027(7) .2018(9) -.0451(6) .044(15)
H(1B) .0274(7) .2784(9) .0104(6) .044(15)
H(12) .0822(7) .4895(8) .0677(7) .046(7)
H(13) .1635(9) .6658(10) .0339(10) .046(7)
H(14) .2830(11) .6608(14) -.0716(10) .046(7)
H(15) .3179(8) .4790(14) -.1437(7) .046(7)
H(16) .2372(7) .2991(11) -.1062(6) .046(7)
H(2A) .2124(7) -.0686(8) .1706(6) .044(15)
H(2B) .0988(7) -.0626(8) .1229(6) .044(15)
H(22) .0657(7) -.0547(8) -.0482(6) .046(7)
H(23) .1206(8) -.0852(9) -.1927(7) .046(7)
H(24) .2922(7) -.1023(9) -.2053(7) .046(7)
H(25) .4056(8) -.0894(10) -.0726(7) .046(7)
H(26) .3507(7) -.0579(8) .0721(7) .046(7)
H(32) .3294(6) .3867(8) .1086(6) .046(7)
H(33) .4981(7) .4292(9) .1531(6) .046(7)
H(34) .5958(7) .2988(10) .2531(7) .046(7)
H(35) .5265(7) .1222(10) .3040(7) .046(7)
H(36) .3591(7) .0729(9) .2569(6) .046(7)
H(42) .1449(7) .1225(9) .3551(6) .046(7)
H(43) .0413(8) .1666(10) .4675(7) .046(7)
H(44) -.0898(8) .3069(10) .4359(8) .046(7)
H(45) -.1177(8) .3946(11) .2898(8) .046(7)
H(46) -.0180(7) .3461(9) .1757(7) .046(7)

loop_
_geom_angle_atom_site_label_1
_geom_angle_atom_site_label_2
_geom_angle_atom_site_label_3
_geom_angle
_geom_angle_publ_flag
C(41) Pb(1) C(31) 111.1(3) yes
C(41) Pb(1) C(2) 111.6(3) yes
C(31) Pb(1) C(2) 104.6(3) yes
C(41) Pb(1) C(1) 108.5(3) yes
C(31) Pb(1) C(1) 113.1(3) yes
C(2) Pb(1) C(1) 107.8(3) yes
C(11) C(1) Pb(1) 112.3(5) yes
C(16) C(11) C(1) 119.8(9) yes
C(12) C(11) C(1) 122.1(9) yes
C(21) C(2) Pb(1) 107.4(5) yes
C(26) C(21) C(2) 121.1(8) yes
C(22) C(21) C(2) 122.1(8) yes
C(36) C(31) Pb(1) 118.8(7) yes
C(32) C(31) Pb(1) 122.9(6) yes
C(42) C(41) Pb(1) 122.1(7) yes
C(46) C(41) Pb(1) 121.2(7) yes

loop_
_geom_bond_atom_site_label_1
_geom_bond_atom_site_label_2
_geom_bond_site_symmetry_1
_geom_bond_site_symmetry_2
_geom_bond_distance
_geom_bond_publ_flag
Pb(1) C(41) . . 2.209(9) yes
Pb(1) C(31) . . 2.220(9) yes
Pb(1) C(2) . . 2.262(9) yes
Pb(1) C(1) . . 2.267(9) yes
C(1) C(11) . . 1.496(12) yes
C(11) C(16) . . 1.381(13) yes
C(11) C(12) . . 1.392(13) yes
C(12) C(13) . . 1.363(15) yes
C(13) C(14) . . 1.39(2) yes
C(14) C(15) . . 1.37(2) yes
C(15) C(16) . . 1.40(2) yes
C(2) C(21) . . 1.488(11) yes
C(21) C(26) . . 1.390(12) yes
C(21) C(22) . . 1.397(12) yes
C(22) C(23) . . 1.384(13) yes
C(23) C(24) . . 1.385(14) yes
C(24) C(25) . . 1.373(14) yes
C(25) C(26) . . 1.390(13) yes
C(31) C(36) . . 1.383(12) yes
C(31) C(32) . . 1.409(13) yes
C(32) C(33) . . 1.392(12) yes
C(33) C(34) . . 1.388(14) yes
C(34) C(35) . . 1.357(14) yes
C(35) C(36) . . 1.404(13) yes
C(41) C(42) . . 1.391(13) yes
C(41) C(46) . . 1.407(12) yes
C(42) C(43) . . 1.373(14) yes
C(43) C(44) . . 1.391(15) yes
C(44) C(45) . . 1.37(2) yes
C(45) C(46) . . 1.369(14) yes
